data_2203535
loop_
_publ_author_name
'You, Zhong-Lu'
'Zhu, Hai-Liang'
'Liu, Wei-Sheng'

_publ_section_title
;
 A butterfly-shaped Schiff base complex:
 bis[2-(cyclopropyliminiomethyl)naphthalato]dithiocyanatozinc(II)
;
_journal_issue 5
_journal_name_full 'Acta Crystallographica Section E'
_journal_page_first m560
_journal_page_last m562
_journal_paper_doi 10.1107/S1600536804008335
_journal_volume 60
_journal_year 2004
_chemical_formula_iupac '[Zn (N C S)2 (C14 H13 N O)2]'
_chemical_formula_sum 'C30 H26 N4 O2 S2 Zn'
_chemical_formula_weight 604.04
_chemical_name_systematic
;
Bis[2-(cyclopropyliminiomethyl)naphthalato]dithiocyanatozinc(II)
;
_space_group_IT_number 2
_symmetry_cell_setting triclinic
_symmetry_space_group_name_Hall '-P 1'
_symmetry_space_group_name_H-M 'P -1'
_atom_sites_solution_hydrogens geom
_atom_sites_solution_primary direct
_atom_sites_solution_secondary difmap
_audit_creation_method SHELXL-97
_cell_angle_alpha 86.25(3)
_cell_angle_beta 86.22(3)
_cell_angle_gamma 67.20(3)
_cell_formula_units_Z 2
_cell_length_a 8.849(2)
_cell_length_b 9.803(2)
_cell_length_c 17.019(3)
_cell_measurement_reflns_used 1459
_cell_measurement_temperature 293(2)
_cell_measurement_theta_max 21.26
_cell_measurement_theta_min 2.499
_cell_volume 1356.7(6)
_computing_cell_refinement SMART
_computing_data_collection 'SMART (Siemens, 1996)'
_computing_data_reduction 'SAINT (Siemens, 1996)'
_computing_molecular_graphics 'SHELXTL (Sheldrick, 1997b)'
_computing_publication_material SHELXTL
_computing_structure_refinement 'SHELXL97 (Sheldrick, 1997a)'
_computing_structure_solution 'SHELXS97 (Sheldrick, 1997a)'
_diffrn_ambient_temperature 293(2)
_diffrn_measured_fraction_theta_full 0.952
_diffrn_measured_fraction_theta_max 0.952
_diffrn_measurement_device_type 'Bruker SMART CCD area-detector'
_diffrn_measurement_method '\f and \w'
_diffrn_radiation_monochromator graphite
_diffrn_radiation_source 'fine-focus sealed tube'
_diffrn_radiation_type MoK\a
_diffrn_radiation_wavelength 0.71073
_diffrn_reflns_av_R_equivalents 0.0793
_diffrn_reflns_av_sigmaI/netI 0.1236
_diffrn_reflns_limit_h_max 10
_diffrn_reflns_limit_h_min -10
_diffrn_reflns_limit_k_max 11
_diffrn_reflns_limit_k_min -8
_diffrn_reflns_limit_l_max 20
_diffrn_reflns_limit_l_min -19
_diffrn_reflns_number 6752
_diffrn_reflns_theta_full 25.03
_diffrn_reflns_theta_max 25.03
_diffrn_reflns_theta_min 2.26
_diffrn_standards_decay_% 0
_diffrn_standards_interval_count 0
_diffrn_standards_interval_time 0
_diffrn_standards_number 0
_exptl_absorpt_coefficient_mu 1.095
_exptl_absorpt_correction_T_max 0.8273
_exptl_absorpt_correction_T_min 0.7564
_exptl_absorpt_correction_type multi-scan
_exptl_absorpt_process_details '(SADABS; Sheldrick, 1996)'
_exptl_crystal_colour yellow
_exptl_crystal_density_diffrn 1.479
_exptl_crystal_density_method 'not measured'
_exptl_crystal_description block
_exptl_crystal_F_000 624
_exptl_crystal_size_max 0.27
_exptl_crystal_size_mid 0.25
_exptl_crystal_size_min 0.18
_refine_diff_density_max 0.580
_refine_diff_density_min -0.486
_refine_ls_extinction_method none
_refine_ls_goodness_of_fit_ref 0.927
_refine_ls_hydrogen_treatment mixed
_refine_ls_matrix_type full
_refine_ls_number_parameters 352
_refine_ls_number_reflns 4577
_refine_ls_number_restraints 6
_refine_ls_restrained_S_all 0.935
_refine_ls_R_factor_all 0.1244
_refine_ls_R_factor_gt 0.0729
_refine_ls_shift/su_max 0.000
_refine_ls_shift/su_mean 0.000
_refine_ls_structure_factor_coef Fsqd
_refine_ls_weighting_details 'calc w = 1/[\s^2^(Fo^2^)+(0.0777P)^2^] where P = (Fo^2^+2Fc^2^)/3'
_refine_ls_weighting_scheme calc
_refine_ls_wR_factor_gt 0.1520
_refine_ls_wR_factor_ref 0.1716
_reflns_number_gt 2544
_reflns_number_total 4577
_reflns_threshold_expression I>2\s(I)
_cod_data_source_file ac6095.cif
_cod_data_source_block I
_cod_depositor_comments
;
The following automatic conversions were performed:
'_symmetry_cell_setting' value 'Triclinic' changed to 'triclinic'
according to '/home/saulius/struct/CIF-dictionaries/cif_core.dic'
dictionary named 'cif_core.dic' version 2.4.1 from 2010-06-29.

Automatic conversion script
Id: cif_fix_enum 1527 2010-12-29 10:47:43Z saulius 

The following automatic conversions were performed:

'_symmetry_cell_setting' value 'Triclinic' changed to 'triclinic'
according to /home/saulius/struct/CIF-dictionaries/cif_core.dic
dictionary named 'cif_core.dic' version 2.4.1 from 2010-06-29.

Automatic conversion script
Id: cif_fix_values 1715 2011-07-08 13:25:40Z adriana 
;
_cod_original_cell_volume 1356.8(5)
_cod_database_code 2203535
_cod_database_fobs_code 2203535

loop_
_symmetry_equiv_pos_as_xyz
'x, y, z'
'-x, -y, -z'

loop_
_atom_site_label
_atom_site_fract_x
_atom_site_fract_y
_atom_site_fract_z
_atom_site_U_iso_or_equiv
_atom_site_adp_type
_atom_site_calc_flag
_atom_site_refinement_flags
_atom_site_occupancy
_atom_site_type_symbol
Zn1 0.32198(9) 0.20792(8) 0.25104(4) 0.0496(3) Uani d . 1 Zn
S1 0.3263(2) 0.5785(2) 0.40635(12) 0.0725(6) Uani d . 1 S
S2 -0.1300(2) 0.2381(3) 0.11450(13) 0.0816(7) Uani d . 1 S
O1 0.3768(5) 0.0420(4) 0.3274(2) 0.0519(10) Uani d . 1 O
O2 0.4991(5) 0.1328(5) 0.1718(2) 0.0539(11) Uani d . 1 O
H2A 0.5837 0.0583 0.1852 0.080 Uiso d R 1 H
N1 0.6044(6) -0.2022(5) 0.3714(3) 0.0505(13) Uani d . 1 N
H1A 0.5586 -0.1361 0.3320 0.080 Uiso d R 1 H
N2 0.7326(7) -0.1072(6) 0.1264(3) 0.0616(15) Uani d . 1 N
N3 0.3105(7) 0.3862(6) 0.2993(4) 0.0669(16) Uani d . 1 N
N4 0.1127(7) 0.2495(6) 0.2042(4) 0.0647(16) Uani d . 1 N
C1 0.3701(7) -0.0688(6) 0.4531(3) 0.0409(14) Uani d . 1 C
C2 0.3024(7) 0.0454(6) 0.3963(4) 0.0454(15) Uani d . 1 C
C3 0.1519(8) 0.1637(7) 0.4162(4) 0.0568(17) Uani d . 1 C
H3A 0.1035 0.2415 0.3773 0.080 Uiso d R 1 H
C4 0.0770(8) 0.1678(7) 0.4874(4) 0.0547(16) Uani d . 1 C
H4A -0.0230 0.2504 0.4992 0.080 Uiso d R 1 H
C5 0.0621(8) 0.0653(7) 0.6207(4) 0.0578(17) Uani d . 1 C
H5A -0.0377 0.1493 0.6307 0.080 Uiso d R 1 H
C6 0.1233(9) -0.0399(8) 0.6781(4) 0.070(2) Uani d . 1 C
H6A 0.0695 -0.0323 0.7295 0.080 Uiso d R 1 H
C7 0.2667(9) -0.1603(8) 0.6608(4) 0.0642(19) Uani d . 1 C
H7A 0.3112 -0.2378 0.7004 0.080 Uiso d R 1 H
C8 0.3464(7) -0.1726(7) 0.5894(4) 0.0531(16) Uani d . 1 C
H8A 0.4447 -0.2580 0.5793 0.080 Uiso d R 1 H
C9 0.1407(7) 0.0574(6) 0.5465(4) 0.0467(15) Uani d . 1 C
C10 0.2876(7) -0.0633(6) 0.5290(3) 0.0429(14) Uani d . 1 C
C11 0.5225(7) -0.1851(6) 0.4370(4) 0.0465(15) Uani d . 1 C
H11A 0.5700 -0.2571 0.4787 0.080 Uiso d R 1 H
C12 0.7616(9) -0.3171(8) 0.3531(4) 0.068(2) Uani d . 1 C
H12A 0.8370 -0.2827 0.3235 0.080 Uiso d R 1 H
C13 0.7758(11) -0.4652(8) 0.3336(6) 0.097(3) Uani d . 1 C
H13A 0.8537 -0.5145 0.2925 0.080 Uiso d R 1 H
H13B 0.6774 -0.4850 0.3377 0.080 Uiso d R 1 H
C14 0.8419(10) -0.4414(9) 0.4049(5) 0.091(3) Uani d . 1 C
H14A 0.7832 -0.4476 0.4536 0.080 Uiso d R 1 H
H14B 0.9588 -0.4771 0.4085 0.080 Uiso d R 1 H
C17 0.4995(7) 0.1854(6) 0.1005(3) 0.0433(14) Uani d . 1 C
C16 0.6046(7) 0.1026(7) 0.0400(4) 0.0444(14) Uani d . 1 C
C18 0.3919(8) 0.3325(7) 0.0825(4) 0.0589(17) Uani d . 1 C
H18A 0.3215 0.3906 0.1236 0.080 Uiso d R 1 H
C20 0.4842(8) 0.3704(8) -0.1305(4) 0.0627(19) Uani d . 1 C
H20A 0.4120 0.4717 -0.1399 0.080 Uiso d R 1 H
C21 0.5799(9) 0.2906(9) -0.1903(4) 0.068(2) Uani d . 1 C
H21A 0.5761 0.3346 -0.2425 0.080 Uiso d R 1 H
C22 0.6831(9) 0.1463(8) -0.1751(4) 0.0628(18) Uani d . 1 C
H22A 0.7454 0.0858 -0.2174 0.080 Uiso d R 1 H
C23 0.6955(8) 0.0861(8) -0.1015(4) 0.0580(17) Uani d . 1 C
H23A 0.7738 -0.0129 -0.0918 0.080 Uiso d R 1 H
C24 0.4902(8) 0.3087(7) -0.0540(4) 0.0515(16) Uani d . 1 C
C25 0.6005(7) 0.1610(7) -0.0389(4) 0.0483(15) Uani d . 1 C
C26 0.7146(8) -0.0445(7) 0.0580(4) 0.0550(16) Uani d . 1 C
H26A 0.7805 -0.0998 0.0149 0.080 Uiso d R 1 H
C27 0.8409(10) -0.2589(9) 0.1425(5) 0.078(2) Uani d . 1 C
H27A 0.7884 -0.3208 0.1674 0.080 Uiso d R 1 H
C28 0.9754(13) -0.3418(11) 0.0916(6) 0.129(4) Uani d U 1 C
H28A 0.9963 -0.2887 0.0456 0.080 Uiso d R 1 H
H28B 1.0024 -0.4452 0.0849 0.080 Uiso d R 1 H
C29 1.0087(10) -0.2972(12) 0.1636(8) 0.123(4) Uani d . 1 C
H29A 1.0502 -0.3733 0.2042 0.080 Uiso d R 1 H
H29B 1.0440 -0.2163 0.1647 0.080 Uiso d R 1 H
C30 0.0122(8) 0.2472(7) 0.1659(4) 0.0537(16) Uani d . 1 C
C19 0.3883(8) 0.3908(7) 0.0079(4) 0.0626(19) Uani d . 1 C
H19A 0.3163 0.4913 -0.0040 0.080 Uiso d R 1 H
C15 0.3151(7) 0.4663(7) 0.3438(4) 0.0511(16) Uani d . 1 C

loop_
_atom_site_aniso_label
_atom_site_aniso_U_11
_atom_site_aniso_U_22
_atom_site_aniso_U_33
_atom_site_aniso_U_12
_atom_site_aniso_U_13
_atom_site_aniso_U_23
Zn1 0.0514(5) 0.0450(5) 0.0456(5) -0.0105(4) -0.0062(3) -0.0017(3)
S1 0.0772(14) 0.0653(12) 0.0757(14) -0.0259(11) 0.0046(10) -0.0248(10)
S2 0.0641(13) 0.0937(16) 0.0853(16) -0.0262(12) -0.0313(11) 0.0098(12)
O1 0.063(3) 0.037(2) 0.043(3) -0.007(2) 0.000(2) 0.0036(18)
O2 0.054(3) 0.054(3) 0.046(3) -0.013(2) -0.007(2) 0.000(2)
N1 0.048(3) 0.042(3) 0.054(3) -0.008(3) -0.005(3) -0.002(2)
N2 0.059(4) 0.053(4) 0.060(4) -0.008(3) -0.010(3) 0.013(3)
N3 0.081(4) 0.045(4) 0.076(4) -0.024(3) -0.013(3) -0.002(3)
N4 0.058(4) 0.063(4) 0.071(4) -0.020(3) -0.010(3) -0.002(3)
C1 0.036(3) 0.035(3) 0.050(4) -0.011(3) -0.003(3) -0.005(3)
C2 0.048(4) 0.037(4) 0.049(4) -0.012(3) -0.010(3) -0.002(3)
C3 0.057(4) 0.045(4) 0.058(4) -0.006(3) -0.013(4) 0.000(3)
C4 0.051(4) 0.038(4) 0.059(4) 0.000(3) 0.001(3) 0.003(3)
C5 0.057(4) 0.050(4) 0.057(4) -0.011(3) 0.009(3) -0.004(3)
C6 0.076(5) 0.073(5) 0.058(5) -0.028(5) 0.010(4) -0.005(4)
C7 0.068(5) 0.054(4) 0.058(5) -0.013(4) -0.005(4) 0.018(3)
C8 0.046(4) 0.051(4) 0.047(4) -0.002(3) -0.006(3) 0.005(3)
C9 0.042(4) 0.042(4) 0.056(4) -0.015(3) 0.001(3) -0.010(3)
C10 0.040(3) 0.042(4) 0.048(4) -0.015(3) -0.012(3) 0.000(3)
C11 0.050(4) 0.041(4) 0.046(4) -0.013(3) -0.007(3) -0.002(3)
C12 0.062(5) 0.050(4) 0.075(5) -0.005(4) 0.014(4) -0.001(4)
C13 0.077(6) 0.055(5) 0.145(9) -0.010(4) 0.003(6) -0.027(5)
C14 0.066(5) 0.086(6) 0.075(6) 0.020(5) 0.004(4) 0.007(5)
C17 0.043(4) 0.046(4) 0.043(4) -0.020(3) -0.009(3) 0.000(3)
C16 0.045(4) 0.044(4) 0.049(4) -0.021(3) -0.003(3) -0.007(3)
C18 0.059(4) 0.051(4) 0.057(4) -0.010(4) -0.003(3) -0.002(3)
C20 0.069(5) 0.073(5) 0.046(4) -0.029(4) -0.010(4) 0.011(4)
C21 0.077(5) 0.089(6) 0.047(4) -0.042(5) -0.004(4) 0.006(4)
C22 0.070(5) 0.070(5) 0.053(5) -0.030(4) -0.004(4) -0.006(4)
C23 0.052(4) 0.067(5) 0.052(4) -0.020(4) -0.002(3) -0.006(4)
C24 0.053(4) 0.054(4) 0.048(4) -0.022(4) -0.004(3) 0.001(3)
C25 0.049(4) 0.053(4) 0.050(4) -0.027(3) -0.005(3) -0.002(3)
C26 0.051(4) 0.051(4) 0.055(4) -0.009(3) -0.001(3) -0.008(3)
C27 0.074(5) 0.072(5) 0.075(6) -0.018(5) 0.007(4) 0.007(4)
C28 0.130(7) 0.087(6) 0.106(7) 0.023(5) 0.016(6) 0.008(5)
C29 0.066(6) 0.097(8) 0.189(12) -0.010(5) -0.045(7) 0.014(7)
C30 0.050(4) 0.053(4) 0.050(4) -0.013(3) 0.007(3) -0.004(3)
C19 0.063(5) 0.047(4) 0.065(5) -0.009(4) 0.002(4) 0.006(3)
C15 0.046(4) 0.046(4) 0.055(4) -0.011(3) -0.001(3) 0.000(3)

loop_
_atom_type_symbol
_atom_type_description
_atom_type_scat_dispersion_real
_atom_type_scat_dispersion_imag
_atom_type_scat_source
C C 0.0033 0.0016 'International Tables Vol C Tables 4.2.6.8 and 6.1.1.4'
H H 0.0000 0.0000 'International Tables Vol C Tables 4.2.6.8 and 6.1.1.4'
N N 0.0061 0.0033 'International Tables Vol C Tables 4.2.6.8 and 6.1.1.4'
O O 0.0106 0.0060 'International Tables Vol C Tables 4.2.6.8 and 6.1.1.4'
S S 0.1246 0.1234 'International Tables Vol C Tables 4.2.6.8 and 6.1.1.4'
Zn Zn 0.2839 1.4301 'International Tables Vol C Tables 4.2.6.8 and 6.1.1.4'

loop_
_geom_angle_atom_site_label_1
_geom_angle_atom_site_label_2
_geom_angle_atom_site_label_3
_geom_angle
_geom_angle_publ_flag
O1 Zn1 O2 101.46(18) yes
O1 Zn1 N3 111.0(2) yes
O2 Zn1 N3 114.5(2) yes
O1 Zn1 N4 112.0(2) yes
O2 Zn1 N4 109.5(2) yes
N3 Zn1 N4 108.3(2) yes
C2 O1 Zn1 124.5(4) ?
C17 O2 Zn1 125.8(4) ?
C17 O2 H2A 117.0 ?
Zn1 O2 H2A 117.2 ?
C11 N1 C12 127.1(5) ?
C11 N1 H1A 116.6 ?
C12 N1 H1A 116.3 ?
C26 N2 C27 123.8(6) ?
C15 N3 Zn1 162.6(6) ?
C30 N4 Zn1 163.9(6) ?
C2 C1 C11 120.1(5) ?
C2 C1 C10 119.6(5) ?
C11 C1 C10 120.2(5) ?
O1 C2 C1 120.1(5) ?
O1 C2 C3 121.6(5) ?
C1 C2 C3 118.3(6) ?
C4 C3 C2 121.4(6) ?
C4 C3 H3A 119.7 ?
C2 C3 H3A 118.9 ?
C3 C4 C9 122.5(6) ?
C3 C4 H4A 119.1 ?
C9 C4 H4A 118.4 ?
C6 C5 C9 121.9(6) ?
C6 C5 H5A 119.8 ?
C9 C5 H5A 118.3 ?
C5 C6 C7 117.9(7) ?
C5 C6 H6A 121.3 ?
C7 C6 H6A 120.8 ?
C8 C7 C6 122.0(6) ?
C8 C7 H7A 118.6 ?
C6 C7 H7A 119.4 ?
C7 C8 C10 121.3(6) ?
C7 C8 H8A 119.8 ?
C10 C8 H8A 118.9 ?
C5 C9 C4 121.5(6) ?
C5 C9 C10 120.4(6) ?
C4 C9 C10 118.2(5) ?
C8 C10 C9 116.5(6) ?
C8 C10 C1 123.5(5) ?
C9 C10 C1 120.0(5) ?
N1 C11 C1 125.3(5) ?
N1 C11 H11A 116.6 ?
C1 C11 H11A 118.1 ?
C14 C12 N1 123.9(6) ?
C14 C12 C13 60.2(5) ?
N1 C12 C13 121.3(6) ?
C14 C12 H12A 112.7 ?
N1 C12 H12A 114.2 ?
C13 C12 H12A 114.1 ?
C14 C13 C12 58.6(5) ?
C14 C13 H13A 116.8 ?
C12 C13 H13A 118.3 ?
C14 C13 H13B 118.9 ?
C12 C13 H13B 117.3 ?
H13A C13 H13B 115.3 ?
C12 C14 C13 61.2(5) ?
C12 C14 H14A 116.1 ?
C13 C14 H14A 116.7 ?
C12 C14 H14B 119.2 ?
C13 C14 H14B 118.8 ?
H14A C14 H14B 114.6 ?
O2 C17 C16 122.4(6) ?
O2 C17 C18 118.8(6) ?
C16 C17 C18 118.8(6) ?
C17 C16 C26 119.1(6) ?
C17 C16 C25 121.8(6) ?
C26 C16 C25 119.2(6) ?
C19 C18 C17 120.2(6) ?
C19 C18 H18A 120.4 ?
C17 C18 H18A 119.4 ?
C21 C20 C24 121.1(7) ?
C21 C20 H20A 120.5 ?
C24 C20 H20A 118.4 ?
C20 C21 C22 119.3(7) ?
C20 C21 H21A 120.4 ?
C22 C21 H21A 120.2 ?
C23 C22 C21 120.6(7) ?
C23 C22 H22A 118.9 ?
C21 C22 H22A 120.5 ?
C22 C23 C25 122.5(7) ?
C22 C23 H23A 119.1 ?
C25 C23 H23A 118.3 ?
C20 C24 C19 121.1(7) ?
C20 C24 C25 118.9(6) ?
C19 C24 C25 119.9(6) ?
C23 C25 C24 117.3(6) ?
C23 C25 C16 125.4(6) ?
C24 C25 C16 117.3(6) ?
N2 C26 C16 125.0(6) ?
N2 C26 H26A 118.1 ?
C16 C26 H26A 117.0 ?
C28 C27 N2 124.3(7) ?
C28 C27 C29 58.9(6) ?
N2 C27 C29 121.5(7) ?
C28 C27 H27A 110.9 ?
N2 C27 H27A 114.9 ?
C29 C27 H27A 114.9 ?
C29 C28 C27 61.3(6) ?
C29 C28 H28A 114.8 ?
C27 C28 H28A 115.9 ?
C29 C28 H28B 118.9 ?
C27 C28 H28B 121.0 ?
H28A C28 H28B 114.7 ?
C28 C29 C27 59.8(6) ?
C28 C29 H29A 116.6 ?
C27 C29 H29A 117.1 ?
C28 C29 H29B 120.8 ?
C27 C29 H29B 116.1 ?
H29A C29 H29B 115.2 ?
N4 C30 S2 177.6(6) ?
C18 C19 C24 121.9(6) ?
C18 C19 H19A 120.1 ?
C24 C19 H19A 118.0 ?
N3 C15 S1 178.6(6) ?

loop_
_geom_bond_atom_site_label_1
_geom_bond_atom_site_label_2
_geom_bond_distance
_geom_bond_publ_flag
Zn1 O1 1.940(4) yes
Zn1 O2 1.943(4) yes
Zn1 N3 1.944(6) yes
Zn1 N4 1.949(6) yes
S1 C15 1.614(8) ?
S2 C30 1.613(8) ?
O1 C2 1.302(7) ?
O2 C17 1.288(6) ?
O2 H2A 0.8501 ?
N1 C11 1.274(7) ?
N1 C12 1.440(8) ?
N1 H1A 0.9001 ?
N2 C26 1.270(8) ?
N2 C27 1.443(9) ?
N3 C15 1.139(8) ?
N4 C30 1.144(7) ?
C1 C2 1.401(8) ?
C1 C11 1.412(8) ?
C1 C10 1.435(8) ?
C2 C3 1.424(8) ?
C3 C4 1.338(8) ?
C3 H3A 0.9598 ?
C4 C9 1.399(8) ?
C4 H4A 0.9600 ?
C5 C6 1.349(9) ?
C5 C9 1.392(8) ?
C5 H5A 0.9600 ?
C6 C7 1.388(10) ?
C6 H6A 0.9601 ?
C7 C8 1.352(9) ?
C7 H7A 0.9600 ?
C8 C10 1.404(8) ?
C8 H8A 0.9599 ?
C9 C10 1.407(8) ?
C11 H11A 0.9600 ?
C12 C14 1.427(10) ?
C12 C13 1.466(10) ?
C12 H12A 0.9601 ?
C13 C14 1.451(11) ?
C13 H13A 0.9600 ?
C13 H13B 0.9599 ?
C14 H14A 0.9600 ?
C14 H14B 0.9600 ?
C17 C16 1.407(8) ?
C17 C18 1.413(8) ?
C16 C26 1.419(9) ?
C16 C25 1.422(8) ?
C18 C19 1.355(8) ?
C18 H18A 0.9601 ?
C20 C21 1.356(10) ?
C20 C24 1.395(8) ?
C20 H20A 0.9599 ?
C21 C22 1.372(10) ?
C21 H21A 0.9600 ?
C22 C23 1.343(9) ?
C22 H22A 0.9599 ?
C23 C25 1.373(9) ?
C23 H23A 0.9600 ?
C24 C19 1.413(9) ?
C24 C25 1.416(9) ?
C26 H26A 0.9603 ?
C27 C28 1.426(12) ?
C27 C29 1.448(11) ?
C27 H27A 0.9600 ?
C28 C29 1.413(13) ?
C28 H28A 0.9600 ?
C28 H28B 0.9600 ?
C29 H29A 0.9600 ?
C29 H29B 0.9599 ?
C19 H19A 0.9601 ?

loop_
_geom_hbond_atom_site_label_D
_geom_hbond_atom_site_label_H
_geom_hbond_atom_site_label_A
_geom_hbond_distance_DH
_geom_hbond_distance_HA
_geom_hbond_distance_DA
_geom_hbond_angle_DHA
O2 H2A N2 0.85 1.94 2.581(7) 132
N1 H1A O1 0.90 1.86 2.565(6) 133

loop_
_geom_torsion_atom_site_label_1
_geom_torsion_atom_site_label_2
_geom_torsion_atom_site_label_3
_geom_torsion_atom_site_label_4
_geom_torsion
O2 Zn1 O1 C2 172.2(4)
N3 Zn1 O1 C2 50.1(5)
N4 Zn1 O1 C2 -71.1(5)
O1 Zn1 O2 C17 162.6(4)
N3 Zn1 O2 C17 -77.8(5)
N4 Zn1 O2 C17 44.0(5)
O1 Zn1 N3 C15 2(2)
O2 Zn1 N3 C15 -112(2)
N4 Zn1 N3 C15 126(2)
O1 Zn1 N4 C30 -81(2)
O2 Zn1 N4 C30 31(2)
N3 Zn1 N4 C30 156(2)
Zn1 O1 C2 C1 -167.5(4)
Zn1 O1 C2 C3 12.5(7)
C11 C1 C2 O1 2.5(8)
C10 C1 C2 O1 179.6(5)
C11 C1 C2 C3 -177.5(5)
C10 C1 C2 C3 -0.3(8)
O1 C2 C3 C4 -179.2(5)
C1 C2 C3 C4 0.8(9)
C2 C3 C4 C9 0.0(9)
C9 C5 C6 C7 -1.6(10)
C5 C6 C7 C8 1.2(11)
C6 C7 C8 C10 0.2(10)
C6 C5 C9 C4 -179.5(6)
C6 C5 C9 C10 0.6(9)
C3 C4 C9 C5 178.8(6)
C3 C4 C9 C10 -1.3(9)
C7 C8 C10 C9 -1.1(9)
C7 C8 C10 C1 178.0(5)
C5 C9 C10 C8 0.8(8)
C4 C9 C10 C8 -179.2(5)
C5 C9 C10 C1 -178.4(5)
C4 C9 C10 C1 1.7(8)
C2 C1 C10 C8 180.0(5)
C11 C1 C10 C8 -2.9(8)
C2 C1 C10 C9 -0.9(8)
C11 C1 C10 C9 176.2(5)
C12 N1 C11 C1 178.5(6)
C2 C1 C11 N1 -4.3(9)
C10 C1 C11 N1 178.6(5)
C11 N1 C12 C14 7.5(11)
C11 N1 C12 C13 80.4(10)
N1 C12 C13 C14 -113.8(8)
N1 C12 C14 C13 109.7(8)
Zn1 O2 C17 C16 -160.0(4)
Zn1 O2 C17 C18 20.8(7)
O2 C17 C16 C26 -0.1(8)
C18 C17 C16 C26 179.1(5)
O2 C17 C16 C25 178.3(5)
C18 C17 C16 C25 -2.5(8)
O2 C17 C18 C19 -179.4(5)
C16 C17 C18 C19 1.3(9)
C24 C20 C21 C22 0.6(10)
C20 C21 C22 C23 -3.1(10)
C21 C22 C23 C25 3.9(10)
C21 C20 C24 C19 -178.7(6)
C21 C20 C24 C25 1.0(9)
C22 C23 C25 C24 -2.1(9)
C22 C23 C25 C16 178.3(6)
C20 C24 C25 C23 -0.3(8)
C19 C24 C25 C23 179.4(6)
C20 C24 C25 C16 179.2(5)
C19 C24 C25 C16 -1.0(8)
C17 C16 C25 C23 -178.2(5)
C26 C16 C25 C23 0.2(9)
C17 C16 C25 C24 2.3(8)
C26 C16 C25 C24 -179.3(5)
C27 N2 C26 C16 177.5(6)
C17 C16 C26 N2 -3.6(9)
C25 C16 C26 N2 178.0(6)
C26 N2 C27 C28 20.5(13)
C26 N2 C27 C29 92.1(10)
N2 C27 C28 C29 109.1(10)
N2 C27 C29 C28 -113.7(9)
Zn1 N4 C30 S2 82(16)
C17 C18 C19 C24 0.0(10)
C20 C24 C19 C18 179.7(6)
C25 C24 C19 C18 -0.1(9)
Zn1 N3 C15 S1 8E1(3)
